data_4329261
loop_
_publ_author_name
'Ariane Perez-Gavilan'
'Patrick J. Carroll'
'Larry G. Sneddon'

_publ_section_title
;
 New Palladium-Catalyzed Cross-Coupling Routes to Carbon Functionalized
 Metallatricarbadecaboranes
;
_journal_name_full 'Inorganic Chemistry'
_journal_page_first 5903
_journal_page_last 5910
_journal_paper_doi 10.1021/ic300528h
_journal_volume 51
_journal_year 2012
_chemical_formula_sum 'C26 H27 B7 Fe2'
_chemical_formula_weight 526.85
_space_group_IT_number 14
_symmetry_cell_setting monoclinic
_symmetry_Int_Tables_number 14
_symmetry_space_group_name_Hall '-P 2yn'
_symmetry_space_group_name_H-M 'P 1 21/n 1'
_atom_sites_solution_hydrogens geom
_atom_sites_solution_primary direct
_audit_creation_method SHELXL-97
_cell_angle_alpha 90.00
_cell_angle_beta 93.233(4)
_cell_angle_gamma 90.00
_cell_formula_units_Z 4
_cell_length_a 10.8282(8)
_cell_length_b 10.2318(8)
_cell_length_c 22.0683(18)
_cell_measurement_temperature 143(1)
_cell_volume 2441.1(3)
_computing_data_collection 'Bruker APEX2'
_computing_data_reduction 'Bruker SAINT'
_computing_structure_refinement 'SHELXL-97 (Sheldrick, 2008)'
_computing_structure_solution 'SHELXS-97 (Sheldrick, 2008)'
_diffrn_ambient_temperature 143(1)
_diffrn_measured_fraction_theta_full 0.999
_diffrn_measured_fraction_theta_max 0.999
_diffrn_measurement_device 'CCD Area Detector'
_diffrn_measurement_device_type 'Bruker APEXII'
_diffrn_measurement_method 'phi and omega scans'
_diffrn_radiation_monochromator graphite
_diffrn_radiation_source 'sealed tube'
_diffrn_radiation_type MoK\a
_diffrn_radiation_wavelength 0.71073
_diffrn_reflns_av_R_equivalents 0.0204
_diffrn_reflns_av_sigmaI/netI 0.0087
_diffrn_reflns_limit_h_max 14
_diffrn_reflns_limit_h_min -14
_diffrn_reflns_limit_k_max 13
_diffrn_reflns_limit_k_min -13
_diffrn_reflns_limit_l_max 28
_diffrn_reflns_limit_l_min -28
_diffrn_reflns_number 71797
_diffrn_reflns_theta_full 27.53
_diffrn_reflns_theta_max 27.53
_diffrn_reflns_theta_min 1.85
_exptl_absorpt_coefficient_mu 1.203
_exptl_absorpt_correction_T_max 0.7456
_exptl_absorpt_correction_T_min 0.6550
_exptl_absorpt_correction_type multi-scan
_exptl_absorpt_process_details '(SADABS; Sheldrick, 2007)'
_exptl_crystal_density_diffrn 1.434
_exptl_crystal_F_000 1080
_exptl_crystal_size_max 0.35
_exptl_crystal_size_mid 0.28
_exptl_crystal_size_min 0.09
_refine_diff_density_max 2.804
_refine_diff_density_min -0.460
_refine_diff_density_rms 0.092
_refine_ls_extinction_method none
_refine_ls_goodness_of_fit_ref 1.183
_refine_ls_hydrogen_treatment constr
_refine_ls_matrix_type full
_refine_ls_number_parameters 317
_refine_ls_number_reflns 5614
_refine_ls_number_restraints 0
_refine_ls_restrained_S_all 1.183
_refine_ls_R_factor_all 0.0545
_refine_ls_R_factor_gt 0.0520
_refine_ls_shift/su_max 0.001
_refine_ls_shift/su_mean 0.000
_refine_ls_structure_factor_coef Fsqd
_refine_ls_weighting_details 'calc w=1/[\s^2^(Fo^2^)+(0.0439P)^2^+7.2076P] where P=(Fo^2^+2Fc^2^)/3'
_refine_ls_weighting_scheme calc
_refine_ls_wR_factor_gt 0.1397
_refine_ls_wR_factor_ref 0.1415
_reflns_number_gt 5309
_reflns_number_total 5614
_reflns_threshold_expression >2sigma(I)
_cod_data_source_file ic300528h_si_002_7.cif
_cod_data_source_block UP3400(Cmpd12)
_cod_original_sg_symbol_H-M 'P 21/n '
_cod_database_code 4329261

loop_
_symmetry_equiv_pos_as_xyz
'x, y, z'
'-x+1/2, y+1/2, -z+1/2'
'-x, -y, -z'
'x-1/2, -y-1/2, z-1/2'

loop_
_atom_site_label
_atom_site_type_symbol
_atom_site_fract_x
_atom_site_fract_y
_atom_site_fract_z
_atom_site_U_iso_or_equiv
_atom_site_adp_type
_atom_site_occupancy
_atom_site_symmetry_multiplicity
_atom_site_calc_flag
_atom_site_refinement_flags
Fe1 Fe 0.67496(4) 0.32112(5) 0.61840(2) 0.02606(13) Uani 1 1 d .
C2 C 0.7931(3) 0.4647(3) 0.61105(13) 0.0233(6) Uani 1 1 d .
C3 C 0.7386(4) 0.1917(5) 0.6773(2) 0.0583(14) Uani 1 1 d .
H3 H 0.6842 0.1225 0.6845 0.073 Uiso 1 1 calc R
C4 C 0.8701(3) 0.3416(4) 0.59284(16) 0.0339(7) Uani 1 1 d .
H4 H 0.8939 0.3364 0.5526 0.042 Uiso 1 1 calc R
B5 B 0.7849(4) 0.4617(4) 0.67976(16) 0.0336(9) Uani 1 1 d .
H5 H 0.7461 0.5497 0.7001 0.042 Uiso 1 1 calc R
B6 B 0.7468(4) 0.3161(7) 0.7174(2) 0.0601(17) Uani 1 1 d .
H6 H 0.6879 0.3245 0.7562 0.075 Uiso 1 1 calc R
B7 B 0.8386(4) 0.1865(4) 0.6283(2) 0.0436(11) Uani 1 1 d .
H7 H 0.8494 0.0976 0.6011 0.055 Uiso 1 1 calc R
B8 B 0.9327(4) 0.4523(5) 0.6497(2) 0.0406(10) Uani 1 1 d .
H8 H 1.0084 0.5236 0.6477 0.051 Uiso 1 1 calc R
B9 B 0.8780(4) 0.2101(6) 0.7090(2) 0.0505(13) Uani 1 1 d .
H9 H 0.9229 0.1420 0.7420 0.063 Uiso 1 1 calc R
B10 B 0.9659(4) 0.2869(5) 0.65578(19) 0.0385(10) Uani 1 1 d .
H10 H 1.0621 0.2552 0.6514 0.048 Uiso 1 1 calc R
B11 B 0.9022(4) 0.3767(6) 0.71785(19) 0.0466(12) Uani 1 1 d .
H11 H 0.9505 0.4126 0.7598 0.058 Uiso 1 1 calc R
C12 C 0.7753(3) 0.5863(3) 0.57537(14) 0.0282(7) Uani 1 1 d .
C13 C 0.8068(4) 0.5909(4) 0.51509(17) 0.0450(10) Uani 1 1 d .
H13 H 0.8375 0.5163 0.4971 0.060 Uiso 1 1 calc R
C14 C 0.7932(5) 0.7050(5) 0.48149(18) 0.0485(10) Uani 1 1 d .
H14 H 0.8150 0.7057 0.4413 0.064 Uiso 1 1 calc R
C15 C 0.7476(4) 0.8181(4) 0.50671(17) 0.0347(8) Uani 1 1 d .
C16 C 0.7151(5) 0.8132(4) 0.5669(2) 0.0480(10) Uani 1 1 d .
H16 H 0.6835 0.8875 0.5848 0.064 Uiso 1 1 calc R
C17 C 0.7292(4) 0.6996(4) 0.60037(18) 0.0421(9) Uani 1 1 d .
H17 H 0.7074 0.6990 0.6405 0.056 Uiso 1 1 calc R
C18 C 0.7353(4) 0.9367(4) 0.47232(18) 0.0411(9) Uani 1 1 d .
C19 C 0.7299(4) 1.0346(4) 0.44435(18) 0.0431(9) Uani 1 1 d .
Fe2 Fe 0.77933(4) 1.20322(4) 0.33090(2) 0.02446(13) Uani 1 1 d .
C20 C 0.7155(4) 1.1566(4) 0.41284(16) 0.0366(8) Uani 1 1 d .
C21 C 0.7970(4) 1.2675(4) 0.41781(15) 0.0331(7) Uani 1 1 d .
H21 H 0.8705 1.2730 0.4416 0.044 Uiso 1 1 calc R
C22 C 0.7444(3) 1.3670(3) 0.37972(15) 0.0330(7) Uani 1 1 d .
H22 H 0.7774 1.4499 0.3745 0.044 Uiso 1 1 calc R
C23 C 0.6334(4) 1.3191(4) 0.35104(17) 0.0376(8) Uani 1 1 d .
H23 H 0.5814 1.3649 0.3236 0.050 Uiso 1 1 calc R
C24 C 0.6150(4) 1.1901(4) 0.37116(18) 0.0382(8) Uani 1 1 d .
H24 H 0.5488 1.1362 0.3593 0.051 Uiso 1 1 calc R
C25 C 0.8670(5) 1.0426(4) 0.3003(2) 0.0525(11) Uani 1 1 d .
H25 H 0.8740 0.9624 0.3199 0.070 Uiso 1 1 calc R
C26 C 0.9504(4) 1.1483(5) 0.30750(19) 0.0450(10) Uani 1 1 d .
H26 H 1.0221 1.1498 0.3328 0.060 Uiso 1 1 calc R
C27 C 0.9065(4) 1.2504(4) 0.27002(17) 0.0384(8) Uani 1 1 d .
H27 H 0.9441 1.3314 0.2660 0.051 Uiso 1 1 calc R
C28 C 0.7959(4) 1.2096(4) 0.23957(16) 0.0397(9) Uani 1 1 d .
H28 H 0.7473 1.2588 0.2120 0.053 Uiso 1 1 calc R
C29 C 0.7717(4) 1.0803(4) 0.2583(2) 0.0467(10) Uani 1 1 d .
H29 H 0.7044 1.0293 0.2450 0.062 Uiso 1 1 calc R
C30 C 0.5675(4) 0.2114(4) 0.55776(18) 0.0391(8) Uani 1 1 d .
H30 H 0.5925 0.1341 0.5399 0.052 Uiso 1 1 calc R
C31 C 0.5829(3) 0.3395(4) 0.53509(16) 0.0345(8) Uani 1 1 d .
H31 H 0.6200 0.3616 0.4995 0.046 Uiso 1 1 calc R
C32 C 0.5318(3) 0.4280(4) 0.57626(16) 0.0329(7) Uani 1 1 d .
H32 H 0.5291 0.5184 0.5722 0.044 Uiso 1 1 calc R
C33 C 0.4858(3) 0.3552(4) 0.62441(16) 0.0324(7) Uani 1 1 d .
H33 H 0.4483 0.3893 0.6578 0.043 Uiso 1 1 calc R
C34 C 0.5065(3) 0.2232(4) 0.61303(17) 0.0358(8) Uani 1 1 d .
H34 H 0.4842 0.1541 0.6375 0.048 Uiso 1 1 calc R

loop_
_atom_site_aniso_label
_atom_site_aniso_U_11
_atom_site_aniso_U_22
_atom_site_aniso_U_33
_atom_site_aniso_U_23
_atom_site_aniso_U_13
_atom_site_aniso_U_12
Fe1 0.0235(2) 0.0309(3) 0.0238(2) 0.00807(18) 0.00122(17) 0.00455(18)
C2 0.0263(14) 0.0250(15) 0.0189(13) -0.0009(11) 0.0036(11) 0.0008(12)
C3 0.034(2) 0.070(3) 0.069(3) 0.050(3) -0.011(2) -0.005(2)
C4 0.0344(17) 0.0368(19) 0.0308(17) -0.0006(14) 0.0027(14) 0.0054(15)
B5 0.041(2) 0.041(2) 0.0181(16) -0.0056(15) -0.0045(14) 0.0155(17)
B6 0.032(2) 0.118(5) 0.030(2) 0.029(3) 0.0041(17) 0.010(3)
B7 0.040(2) 0.031(2) 0.059(3) 0.007(2) -0.010(2) 0.0073(18)
B8 0.035(2) 0.047(3) 0.039(2) -0.0049(19) -0.0116(17) 0.0001(18)
B9 0.033(2) 0.068(3) 0.049(3) 0.026(2) -0.0038(19) 0.010(2)
B10 0.0270(18) 0.055(3) 0.033(2) 0.0057(19) -0.0033(15) 0.0110(18)
B11 0.038(2) 0.077(4) 0.0244(19) -0.003(2) -0.0051(16) 0.016(2)
C12 0.0307(16) 0.0296(16) 0.0242(15) 0.0006(12) 0.0012(12) -0.0038(13)
C13 0.068(3) 0.041(2) 0.0273(17) 0.0038(16) 0.0100(17) 0.016(2)
C14 0.068(3) 0.051(2) 0.0282(18) 0.0078(17) 0.0124(18) 0.007(2)
C15 0.0410(19) 0.0296(18) 0.0335(18) 0.0068(14) 0.0029(14) -0.0055(15)
C16 0.075(3) 0.0287(19) 0.042(2) -0.0018(16) 0.018(2) 0.0010(19)
C17 0.066(3) 0.0297(18) 0.0318(18) 0.0015(15) 0.0169(18) -0.0001(18)
C18 0.052(2) 0.036(2) 0.0354(19) 0.0048(16) 0.0027(16) -0.0082(17)
C19 0.061(3) 0.036(2) 0.0330(18) 0.0007(16) 0.0092(17) -0.0060(18)
Fe2 0.0279(2) 0.0217(2) 0.0239(2) -0.00351(17) 0.00359(17) 0.00116(17)
C20 0.053(2) 0.0298(18) 0.0279(16) -0.0016(14) 0.0133(15) -0.0037(16)
C21 0.047(2) 0.0299(17) 0.0221(15) -0.0042(13) 0.0030(14) -0.0030(15)
C22 0.047(2) 0.0253(16) 0.0280(16) -0.0048(13) 0.0101(14) 0.0038(14)
C23 0.0387(19) 0.040(2) 0.0352(18) -0.0040(15) 0.0099(15) 0.0091(16)
C24 0.0358(18) 0.040(2) 0.0396(19) -0.0086(16) 0.0128(15) -0.0034(15)
C25 0.068(3) 0.033(2) 0.059(3) 0.0000(19) 0.025(2) 0.020(2)
C26 0.0310(18) 0.060(3) 0.045(2) -0.0044(19) 0.0039(16) 0.0131(18)
C27 0.043(2) 0.038(2) 0.0353(18) -0.0100(16) 0.0163(15) -0.0070(16)
C28 0.044(2) 0.051(2) 0.0246(16) -0.0097(15) 0.0045(14) 0.0110(17)
C29 0.047(2) 0.045(2) 0.049(2) -0.0299(19) 0.0160(18) -0.0118(18)
C30 0.0380(19) 0.040(2) 0.0391(19) -0.0047(16) -0.0035(15) 0.0045(16)
C31 0.0279(16) 0.050(2) 0.0258(16) 0.0079(15) -0.0010(13) 0.0055(15)
C32 0.0240(15) 0.0393(19) 0.0351(17) 0.0132(15) -0.0002(13) 0.0058(14)
C33 0.0229(15) 0.043(2) 0.0316(17) 0.0077(15) 0.0040(12) 0.0032(14)
C34 0.0314(17) 0.0347(19) 0.0407(19) 0.0071(15) -0.0037(14) -0.0038(14)

loop_
_atom_type_symbol
_atom_type_description
_atom_type_scat_dispersion_real
_atom_type_scat_dispersion_imag
_atom_type_scat_source
C C 0.0033 0.0016 'International Tables Vol C Tables 4.2.6.8 and 6.1.1.4'
H H 0.0000 0.0000 'International Tables Vol C Tables 4.2.6.8 and 6.1.1.4'
B B 0.0013 0.0007 'International Tables Vol C Tables 4.2.6.8 and 6.1.1.4'
Fe Fe 0.3463 0.8444 'International Tables Vol C Tables 4.2.6.8 and 6.1.1.4'

loop_
_geom_angle_atom_site_label_1
_geom_angle_atom_site_label_2
_geom_angle_atom_site_label_3
_geom_angle
C3 Fe1 C2 110.83(16)
C3 Fe1 C31 142.6(2)
C2 Fe1 C31 98.27(14)
C3 Fe1 C30 103.2(2)
C2 Fe1 C30 134.68(15)
C31 Fe1 C30 40.34(16)
C3 Fe1 C32 151.93(16)
C2 Fe1 C32 92.44(14)
C31 Fe1 C32 40.20(15)
C30 Fe1 C32 67.35(16)
C3 Fe1 C34 89.23(17)
C2 Fe1 C34 158.60(14)
C31 Fe1 C34 67.19(15)
C30 Fe1 C34 40.29(16)
C32 Fe1 C34 66.26(15)
C3 Fe1 C33 112.41(17)
C2 Fe1 C33 121.77(14)
C31 Fe1 C33 67.22(14)
C30 Fe1 C33 67.16(15)
C32 Fe1 C33 39.62(13)
C34 Fe1 C33 39.11(15)
C3 Fe1 C4 85.88(16)
C2 Fe1 C4 43.61(13)
C31 Fe1 C4 100.64(14)
C30 Fe1 C4 113.36(15)
C32 Fe1 C4 122.19(14)
C34 Fe1 C4 150.78(15)
C33 Fe1 C4 161.40(14)
C3 Fe1 B7 43.3(2)
C2 Fe1 B7 87.30(16)
C31 Fe1 B7 119.00(17)
C30 Fe1 B7 98.21(17)
C32 Fe1 B7 158.92(17)
C34 Fe1 B7 113.25(17)
C33 Fe1 B7 150.15(17)
C4 Fe1 B7 47.76(16)
C3 Fe1 B5 83.1(2)
C2 Fe1 B5 41.48(13)
C31 Fe1 B5 133.64(16)
C30 Fe1 B5 173.69(15)
C32 Fe1 B5 106.69(15)
C34 Fe1 B5 140.31(15)
C33 Fe1 B5 109.85(15)
C4 Fe1 B5 67.54(14)
B7 Fe1 B5 86.92(16)
C3 Fe1 B6 42.1(2)
C2 Fe1 B6 84.67(19)
C31 Fe1 B6 169.96(17)
C30 Fe1 B6 139.6(2)
C32 Fe1 B6 130.39(19)
C34 Fe1 B6 107.14(18)
C33 Fe1 B6 103.05(16)
C4 Fe1 B6 88.14(15)
B7 Fe1 B6 70.6(2)
B5 Fe1 B6 45.7(2)
C12 C2 B5 122.2(3)
C12 C2 C4 126.3(3)
B5 C2 C4 107.4(3)
C12 C2 B8 114.5(3)
B5 C2 B8 66.4(3)
C4 C2 B8 66.4(2)
C12 C2 Fe1 127.5(2)
B5 C2 Fe1 80.1(2)
C4 C2 Fe1 77.24(19)
B8 C2 Fe1 118.0(2)
B6 C3 B7 113.6(4)
B6 C3 B9 68.9(4)
B7 C3 B9 69.2(3)
B6 C3 Fe1 80.2(3)
B7 C3 Fe1 78.3(2)
B9 C3 Fe1 119.3(3)
C2 C4 B10 110.3(3)
C2 C4 B8 60.1(2)
B10 C4 B8 58.1(2)
C2 C4 B7 118.4(3)
B10 C4 B7 60.1(2)
B8 C4 B7 108.9(3)
C2 C4 Fe1 59.15(16)
B10 C4 Fe1 107.0(2)
B8 C4 Fe1 102.1(2)
B7 C4 Fe1 66.65(19)
C2 B5 B11 114.4(3)
C2 B5 B6 120.9(4)
B11 B5 B6 61.9(3)
C2 B5 B8 61.5(2)
B11 B5 B8 59.8(3)
B6 B5 B8 111.7(3)
C2 B5 Fe1 58.41(18)
B11 B5 Fe1 108.6(3)
B6 B5 Fe1 67.5(2)
B8 B5 Fe1 101.3(2)
C3 B6 B5 115.5(3)
C3 B6 B11 108.1(4)
B5 B6 B11 57.8(3)
C3 B6 B9 57.9(3)
B5 B6 B9 104.6(3)
B11 B6 B9 57.6(3)
C3 B6 Fe1 57.7(2)
B5 B6 Fe1 66.79(19)
B11 B6 Fe1 105.5(2)
B9 B6 Fe1 98.2(3)
C3 B7 B10 107.1(4)
C3 B7 C4 114.9(3)
B10 B7 C4 59.0(2)
C3 B7 B9 57.1(3)
B10 B7 B9 57.5(3)
C4 B7 B9 105.5(3)
C3 B7 Fe1 58.4(2)
B10 B7 Fe1 105.6(3)
C4 B7 Fe1 65.59(17)
B9 B7 Fe1 98.9(3)
C2 B8 B10 106.7(3)
C2 B8 B11 105.1(3)
B10 B8 B11 63.1(3)
C2 B8 B5 52.1(2)
B10 B8 B5 102.2(3)
B11 B8 B5 58.7(2)
C2 B8 C4 53.52(19)
B10 B8 C4 60.5(2)
B11 B8 C4 103.9(3)
B5 B8 C4 89.0(3)
C3 B9 B11 106.9(4)
C3 B9 B10 106.8(3)
B11 B9 B10 63.1(3)
C3 B9 B6 53.2(3)
B11 B9 B6 60.8(3)
B10 B9 B6 105.1(3)
C3 B9 B7 53.7(3)
B11 B9 B7 105.4(3)
B10 B9 B7 60.5(3)
B6 B9 B7 92.1(3)
B8 B10 B9 112.0(3)
B8 B10 C4 61.5(2)
B9 B10 C4 110.6(3)
B8 B10 B7 112.3(3)
B9 B10 B7 62.1(3)
C4 B10 B7 60.9(2)
B8 B10 B11 58.6(3)
B9 B10 B11 58.3(3)
C4 B10 B11 101.5(3)
B7 B10 B11 103.1(3)
B5 B11 B9 109.9(3)
B5 B11 B8 61.5(3)
B9 B11 B8 112.0(3)
B5 B11 B6 60.3(3)
B9 B11 B6 61.6(3)
B8 B11 B6 111.9(3)
B5 B11 B10 100.9(3)
B9 B11 B10 58.7(3)
B8 B11 B10 58.3(3)
B6 B11 B10 102.6(4)
C17 C12 C13 117.6(3)
C17 C12 C2 122.0(3)
C13 C12 C2 120.4(3)
C14 C13 C12 121.0(4)
C13 C14 C15 121.2(4)
C14 C15 C16 117.8(3)
C14 C15 C18 121.2(3)
C16 C15 C18 120.9(4)
C17 C16 C15 120.9(4)
C16 C17 C12 121.4(3)
C19 C18 C15 177.5(5)
C18 C19 C20 175.7(5)
C21 Fe2 C20 41.53(15)
C21 Fe2 C26 106.97(17)
C20 Fe2 C26 121.56(17)
C21 Fe2 C25 123.79(18)
C20 Fe2 C25 107.18(17)
C26 Fe2 C25 40.69(19)
C21 Fe2 C28 156.66(16)
C20 Fe2 C28 160.75(17)
C26 Fe2 C28 67.92(16)
C25 Fe2 C28 68.15(18)
C21 Fe2 C29 160.64(18)
C20 Fe2 C29 123.78(17)
C26 Fe2 C29 68.03(17)
C25 Fe2 C29 40.33(19)
C28 Fe2 C29 40.68(18)
C21 Fe2 C27 121.10(16)
C20 Fe2 C27 157.12(17)
C26 Fe2 C27 40.25(17)
C25 Fe2 C27 68.06(18)
C28 Fe2 C27 40.32(16)
C29 Fe2 C27 68.02(16)
C21 Fe2 C24 69.32(16)
C20 Fe2 C24 41.07(16)
C26 Fe2 C24 157.60(18)
C25 Fe2 C24 121.84(18)
C28 Fe2 C24 124.20(16)
C29 Fe2 C24 107.76(16)
C27 Fe2 C24 160.61(17)
C21 Fe2 C22 40.85(14)
C20 Fe2 C22 68.87(14)
C26 Fe2 C22 124.11(17)
C25 Fe2 C22 160.76(19)
C28 Fe2 C22 121.75(16)
C29 Fe2 C22 157.41(18)
C27 Fe2 C22 107.84(15)
C24 Fe2 C22 68.35(15)
C21 Fe2 C23 68.81(16)
C20 Fe2 C23 68.67(16)
C26 Fe2 C23 160.59(18)
C25 Fe2 C23 157.31(19)
C28 Fe2 C23 108.01(16)
C29 Fe2 C23 122.15(17)
C27 Fe2 C23 124.45(17)
C24 Fe2 C23 40.43(16)
C22 Fe2 C23 40.50(15)
C24 C20 C19 125.5(4)
C24 C20 C21 107.6(3)
C19 C20 C21 126.9(4)
C24 C20 Fe2 69.8(2)
C19 C20 Fe2 127.1(3)
C21 C20 Fe2 69.15(19)
C22 C21 C20 107.3(3)
C22 C21 Fe2 70.06(19)
C20 C21 Fe2 69.32(19)
C23 C22 C21 108.6(3)
C23 C22 Fe2 69.9(2)
C21 C22 Fe2 69.09(19)
C24 C23 C22 108.4(4)
C24 C23 Fe2 69.5(2)
C22 C23 Fe2 69.6(2)
C23 C24 C20 108.2(3)
C23 C24 Fe2 70.0(2)
C20 C24 Fe2 69.1(2)
C29 C25 C26 107.8(4)
C29 C25 Fe2 70.0(2)
C26 C25 Fe2 69.6(2)
C27 C26 C25 108.1(4)
C27 C26 Fe2 70.1(2)
C25 C26 Fe2 69.7(2)
C26 C27 C28 108.3(4)
C26 C27 Fe2 69.7(2)
C28 C27 Fe2 69.8(2)
C27 C28 C29 107.8(4)
C27 C28 Fe2 69.9(2)
C29 C28 Fe2 69.7(2)
C25 C29 C28 108.0(4)
C25 C29 Fe2 69.7(2)
C28 C29 Fe2 69.6(2)
C31 C30 C34 107.1(3)
C31 C30 Fe1 69.6(2)
C34 C30 Fe1 70.7(2)
C30 C31 C32 107.9(3)
C30 C31 Fe1 70.1(2)
C32 C31 Fe1 70.80(19)
C33 C32 C31 108.2(3)
C33 C32 Fe1 70.77(19)
C31 C32 Fe1 68.99(19)
C34 C33 C32 108.0(3)
C34 C33 Fe1 70.0(2)
C32 C33 Fe1 69.61(18)
C33 C34 C30 108.8(3)
C33 C34 Fe1 70.8(2)
C30 C34 Fe1 69.0(2)

loop_
_geom_bond_atom_site_label_1
_geom_bond_atom_site_label_2
_geom_bond_distance
Fe1 C3 1.953(4)
Fe1 C2 1.960(3)
Fe1 C31 2.050(3)
Fe1 C30 2.057(4)
Fe1 C32 2.074(3)
Fe1 C34 2.079(4)
Fe1 C33 2.089(3)
Fe1 C4 2.227(4)
Fe1 B7 2.245(4)
Fe1 B5 2.267(4)
Fe1 B6 2.278(5)
C2 C12 1.479(4)
C2 B5 1.524(4)
C2 C4 1.575(5)
C2 B8 1.698(5)
C3 B6 1.550(9)
C3 B7 1.573(7)
C3 B9 1.639(6)
C4 B10 1.777(5)
C4 B8 1.794(6)
C4 B7 1.810(6)
B5 B11 1.720(6)
B5 B6 1.766(8)
B5 B8 1.770(6)
B6 B11 1.793(7)
B6 B9 1.806(8)
B7 B10 1.797(7)
B7 B9 1.824(7)
B8 B10 1.733(7)
B8 B11 1.740(7)
B9 B11 1.734(9)
B9 B10 1.741(7)
B10 B11 1.817(7)
C12 C17 1.389(5)
C12 C13 1.393(5)
C13 C14 1.386(6)
C14 C15 1.387(6)
C15 C16 1.394(5)
C15 C18 1.434(5)
C16 C17 1.381(5)
C18 C19 1.176(6)
C19 C20 1.433(5)
Fe2 C21 2.027(3)
Fe2 C20 2.029(3)
Fe2 C26 2.030(4)
Fe2 C25 2.032(4)
Fe2 C28 2.035(4)
Fe2 C29 2.035(4)
Fe2 C27 2.035(4)
Fe2 C24 2.037(4)
Fe2 C22 2.039(3)
Fe2 C23 2.044(4)
C20 C24 1.426(6)
C20 C21 1.438(5)
C21 C22 1.419(5)
C22 C23 1.413(5)
C23 C24 1.410(5)
C25 C29 1.402(7)
C25 C26 1.412(7)
C26 C27 1.399(6)
C27 C28 1.403(6)
C28 C29 1.415(6)
C30 C31 1.416(6)
C30 C34 1.424(6)
C31 C32 1.417(5)
C32 C33 1.411(5)
C33 C34 1.395(5)
